data_4100269
_journal_name_full 'Journal of the American Chemical Society'
_journal_year 2005
_chemical_formula_moiety 'Bi4 Mn2.7 Ni1.3 O12'
_chemical_formula_sum 'Bi4 Mn2.7 Ni1.3 O12'
_chemical_formula_weight 1252.56
_space_group_IT_number 31
_symmetry_cell_setting orthorhombic
_symmetry_space_group_name_Hall 'P -2 -2bc'
_symmetry_space_group_name_H-M 'P n 21 m'
_cell_angle_alpha 90.00
_cell_angle_beta 90.00
_cell_angle_gamma 90.00
_cell_formula_units_Z 4
_cell_length_a 5.4939(11)
_cell_length_b 11.115(2)
_cell_length_c 15.503(3)
_cell_measurement_temperature 150(2)
_cell_volume 946.7(3)
_diffrn_ambient_temperature 150(2)
_exptl_crystal_density_diffrn 8.788
_cod_database_code 4100269

loop_
_symmetry_equiv_pos_as_xyz
'x, y, z'
'-x, y+1/2, -z+1/2'
'-x, y+1/2, z+1/2'
'x, y, -z'

loop_
_atom_site_label
_atom_site_type_symbol
_atom_site_fract_x
_atom_site_fract_y
_atom_site_fract_z
_atom_site_U_iso_or_equiv
_atom_site_adp_type
_atom_site_occupancy
_atom_site_symmetry_multiplicity
_atom_site_calc_flag
_atom_site_refinement_flags
_atom_site_disorder_assembly
_atom_site_disorder_group
Bi1 Bi 0.0177(3) 0.12849(11) 0.0000 0.0149(4) Uani 1 2 d S . .
Bi2 Bi 0.4702(3) -0.13079(10) 0.0000 0.0075(3) Uiso 1 2 d S . .
Bi3 Bi 0.5268(3) -0.62489(9) 0.0000 0.0090(3) Uiso 1 2 d S . .
Bi4 Bi -0.0314(2) 0.11831(6) -0.24536(4) 0.00403(19) Uiso 1 1 d . . .
Bi5 Bi 0.4771(4) -0.12071(7) -0.25315(8) 0.0153(4) Uani 1 1 d . . .
Bi6 Bi 0.9774(3) -0.36520(12) 0.0000 0.0140(4) Uani 1 2 d S . .
Ni7 Ni 0.4937(12) -0.3733(12) 0.1234(2) 0.0043(6) Uiso 0.32 1 d P . .
Ni8 Ni 0.0149(6) -0.1226(12) -0.1243(3) 0.0032(6) Uiso 0.32 1 d P . .
Ni9 Ni 0.0097(6) -0.1241(12) -0.3734(3) 0.0049(7) Uiso 0.32 1 d P . .
Ni10 Ni -0.4926(13) 0.1279(12) -0.1259(2) 0.0053(7) Uiso 0.32 1 d P . .
Mn7 Mn 0.4937(12) -0.3733(12) 0.1234(2) 0.0043(6) Uiso 0.68 1 d P . .
Mn8 Mn 0.0149(6) -0.1226(12) -0.1243(3) 0.0032(6) Uiso 0.68 1 d P . .
Mn9 Mn 0.0097(6) -0.1241(12) -0.3734(3) 0.0049(7) Uiso 0.68 1 d P . .
Mn10 Mn -0.4926(13) 0.1279(12) -0.1259(2) 0.0053(7) Uiso 0.68 1 d P . .
O1 O 0.720(3) -0.5005(16) 0.1531(11) 0.015(3) Uiso 1 1 d . . .
O2 O 0.554(5) -0.404(3) 0.0000 0.012(4) Uiso 1 2 d S . .
O3 O 0.441(4) -0.334(2) 0.2467(8) 0.010(3) Uiso 1 1 d . . .
O4 O -0.311(3) 0.2708(16) -0.1071(10) 0.019(3) Uiso 1 1 d . . .
O5 O 0.268(3) 0.0009(17) -0.1540(12) 0.016(4) Uiso 1 1 d . . .
O6 O -0.528(6) 0.107(3) 0.0000 0.029(7) Uiso 1 2 d S . .
O7 O -0.195(3) 0.0249(13) -0.1332(8) 0.010(3) Uiso 1 1 d . . .
O8 O 0.763(3) -0.2408(16) -0.0974(9) 0.013(3) Uiso 1 1 d . . .
O9 O 0.270(4) -0.243(2) -0.0980(11) 0.025(4) Uiso 1 1 d . . .
O10 O 0.062(4) -0.157(2) -0.2454(9) 0.013(4) Uiso 1 1 d . . .
O11 O 0.041(5) -0.075(2) 0.0000 0.015(5) Uiso 1 2 d S . .
O12 O 0.708(4) -0.236(2) -0.3835(11) 0.034(5) Uiso 1 1 d . . .
O13 O -0.194(3) 0.0121(14) -0.3564(9) 0.011(3) Uiso 1 1 d . . .
O14 O 0.070(5) -0.088(3) -0.5000 0.020(5) Uiso 1 2 d S . .

loop_
_atom_site_aniso_label
_atom_site_aniso_U_11
_atom_site_aniso_U_22
_atom_site_aniso_U_33
_atom_site_aniso_U_23
_atom_site_aniso_U_13
_atom_site_aniso_U_12
Bi1 0.0302(9) 0.0096(6) 0.0048(4) 0.000 0.000 0.0125(5)
Bi5 0.0233(8) 0.0085(6) 0.0140(4) 0.0044(2) -0.0065(2) 0.0029(3)
Bi6 0.0210(8) 0.0119(6) 0.0093(4) 0.000 0.000 0.0001(4)

loop_
_geom_bond_atom_site_label_1
_geom_bond_atom_site_label_2
_geom_bond_distance
_geom_bond_site_symmetry_2
_geom_bond_publ_flag
Bi1 O11 2.27(3) . ?
Bi1 O6 2.51(3) 1_655 ?
Bi1 O7 2.637(14) . ?
Bi1 O7 2.637(14) 4 ?
Bi1 Mn10 3.324(6) 4_655 ?
Bi1 Ni10 3.324(6) 4_655 ?
Bi1 Mn10 3.324(6) 1_655 ?
Bi1 Ni10 3.324(6) 1_655 ?
Bi1 Mn9 3.382(12) 3 ?
Bi1 Ni9 3.382(12) 3 ?
Bi1 Ni9 3.382(12) 2_554 ?
Bi1 Mn9 3.382(12) 2_554 ?
Bi2 O9 2.25(2) . ?
Bi2 O9 2.25(2) 4 ?
Bi2 O11 2.44(3) . ?
Bi2 O8 2.524(16) 4 ?
Bi2 O8 2.524(16) . ?
Bi2 O6 2.64(4) 1_655 ?
Bi2 Ni8 3.159(4) . ?
Bi2 Mn8 3.159(4) 4 ?
Bi2 Ni8 3.159(4) 4 ?
Bi2 Ni7 3.308(12) 4 ?
Bi2 Mn7 3.308(12) 4 ?
Bi3 O4 2.212(16) 1_645 ?
Bi3 O4 2.212(16) 4_645 ?
Bi3 O14 2.25(3) 2_644 ?
Bi3 O2 2.46(3) . ?
Bi3 O12 2.540(19) 2_644 ?
Bi3 O12 2.540(19) 3_645 ?
Bi3 Ni9 3.215(4) 3_645 ?
Bi3 Mn9 3.215(4) 3_645 ?
Bi3 Ni9 3.215(4) 2_644 ?
Bi3 Mn9 3.215(4) 2_644 ?
Bi3 Ni10 3.372(12) 1_645 ?
Bi3 Mn10 3.372(12) 1_645 ?
Bi4 O7 2.217(14) . ?
Bi4 O13 2.270(15) . ?
Bi4 O3 2.32(2) 3_554 ?
Bi4 O10 2.51(2) 2_554 ?
Bi4 O5 2.533(18) . ?
Bi4 O1 2.673(17) 3_654 ?
Bi4 Ni10 3.140(6) . ?
Bi4 Mn7 3.255(6) 3_554 ?
Bi4 Ni7 3.255(6) 3_554 ?
Bi4 Ni8 3.279(12) . ?
Bi5 O1 2.253(17) 3_654 ?
Bi5 O10 2.32(2) . ?
Bi5 O5 2.347(18) . ?
Bi5 O3 2.38(2) 4 ?
Bi5 O4 2.641(16) 2_544 ?
Bi5 O12 2.71(2) . ?
Bi5 Ni9 3.173(4) . ?
Bi5 Ni8 3.231(5) . ?
Bi5 Ni7 3.354(12) 3_654 ?
Bi5 Mn7 3.354(12) 3_654 ?
Bi6 O8 2.361(16) 4 ?
Bi6 O8 2.361(16) . ?
Bi6 O2 2.36(3) . ?
Bi6 O14 2.49(3) 2_644 ?
Bi6 O9 2.60(2) 4_655 ?
Bi6 O9 2.60(2) 1_655 ?
Bi6 Ni7 3.276(6) 4 ?
Bi6 Mn7 3.276(6) 4 ?
Bi6 Ni7 3.276(6) . ?
Bi6 Ni8 3.321(12) 4_655 ?
Bi6 Mn8 3.321(12) 4_655 ?
Ni7 O9 1.94(3) 4 ?
Ni7 O1 1.94(2) . ?
Ni7 O2 1.972(8) . ?
Ni7 O3 1.982(14) . ?
Ni7 O13 2.106(19) 3_545 ?
Ni7 O8 2.13(2) 4 ?
Ni7 Bi4 3.255(6) 3_545 ?
Ni7 Bi5 3.354(12) 3_645 ?
Ni7 Bi6 3.423(6) 1_455 ?
Ni8 O10 1.934(15) . ?
Ni8 O8 1.95(2) 1_455 ?
Ni8 O9 1.98(3) . ?
Ni8 O11 2.003(9) . ?
Ni8 O5 2.01(2) . ?
Ni8 O7 2.009(19) . ?
Ni8 Bi6 3.321(12) 1_455 ?
Ni8 Bi4 3.519(11) 2_544 ?
Ni9 O13 1.90(2) . ?
Ni9 O14 2.030(9) . ?
Ni9 O10 2.037(16) . ?
Ni9 O4 2.05(2) 2_544 ?
Ni9 O1 2.06(2) 3_654 ?
Ni9 O12 2.08(3) 1_455 ?
Ni9 Bi3 3.215(4) 2_654 ?
Ni9 Bi1 3.382(12) 2_544 ?
Ni9 Bi4 3.406(12) 2_544 ?
Ni9 Bi5 3.470(5) 1_455 ?
Ni10 O4 1.90(2) . ?
Ni10 O12 1.93(3) 2_554 ?
Ni10 O6 1.976(7) . ?
Ni10 O5 1.98(2) 1_455 ?
Ni10 O7 1.999(18) . ?
Ni10 O3 2.040(14) 3_554 ?
Ni10 Bi1 3.324(6) 1_455 ?
Ni10 Bi5 3.366(12) 2_554 ?
Ni10 Bi3 3.372(12) 1_465 ?
Ni10 Bi5 3.399(12) 1_455 ?
O1 Mn9 2.06(2) 3_645 ?
O1 Ni9 2.06(2) 3_645 ?
O1 Bi5 2.253(17) 3_645 ?
O1 Bi4 2.673(17) 3_645 ?
O2 Mn7 1.972(8) 4 ?
O2 Ni7 1.972(8) 4 ?
O3 Mn10 2.040(14) 3_545 ?
O3 Ni10 2.040(14) 3_545 ?
O3 Bi4 2.316(19) 3_545 ?
O3 Bi5 2.38(2) 4 ?
O4 Mn9 2.05(2) 2_554 ?
O4 Ni9 2.05(2) 2_554 ?
O4 Bi3 2.212(16) 1_465 ?
O4 Bi5 2.641(16) 2_554 ?
O5 Mn10 1.98(2) 1_655 ?
O5 Ni10 1.98(2) 1_655 ?
O6 Mn10 1.976(7) 4 ?
O6 Ni10 1.976(7) 4 ?
O6 Bi1 2.51(3) 1_455 ?
O6 Bi2 2.64(4) 1_455 ?
O8 Mn8 1.95(2) 1_655 ?
O8 Ni8 1.95(2) 1_655 ?
O8 Mn7 2.13(2) 4 ?
O8 Ni7 2.13(2) 4 ?
O9 Mn7 1.94(3) 4 ?
O9 Ni7 1.94(3) 4 ?
O9 Bi6 2.60(2) 1_455 ?
O10 Bi4 2.51(2) 2_544 ?
O11 Mn8 2.003(9) 4 ?
O11 Ni8 2.003(9) 4 ?
O12 Mn10 1.93(3) 2_544 ?
O12 Ni10 1.93(3) 2_544 ?
O12 Mn9 2.08(3) 1_655 ?
O12 Ni9 2.08(3) 1_655 ?
O12 Bi3 2.540(19) 2_654 ?
O13 Mn7 2.106(19) 3_554 ?
O13 Ni7 2.106(19) 3_554 ?
O14 Mn9 2.030(9) 4_554 ?
O14 Ni9 2.030(9) 4_554 ?
O14 Bi3 2.25(3) 2_654 ?
O14 Bi6 2.49(3) 2_654 ?
